data_7159685
loop_
_publ_author_name
'Ma, Wen-Bin'
'Wang, Long-Ge'
'Chen, Shou-Rui'
'Zhang, Xiang'
'Xuan, Jun'
'Li, Fei'

_publ_section_title
;
 Synthesis of spiro[indolenine]-methanofullerenes <i>via</i> Deoxofluor
 promoted deoxygenative cyclopropanation of 1,2-(3-indole)-fullerenols.
;
_journal_issue 47
_journal_name_full 'Organic &amp; biomolecular chemistry'
_journal_page_first 9459
_journal_page_last 9462
_journal_paper_doi 10.1039/d3ob01697h
_journal_volume 21
_journal_year 2023
_chemical_formula_moiety 'C68 H4 Br N, C S2'
_chemical_formula_sum 'C68 H4 Br N2 S2'
_chemical_formula_weight 992.76
_space_group_crystal_system monoclinic
_space_group_IT_number 14
_space_group_name_Hall '-P 2ybc'
_space_group_name_H-M_alt 'P 1 21/c 1'
_atom_sites_solution_hydrogens geom
_atom_sites_solution_primary dual
_audit_creation_date 2023-10-03
_audit_creation_method
;
Olex2 1.2
(compiled 2018.05.29 svn.r3508 for OlexSys, GUI svn.r5506)
;
_audit_update_record
;
2023-10-03 deposited with the CCDC.	2023-11-15 downloaded from the CCDC.
;
_cell_angle_alpha 90
_cell_angle_beta 100.983(4)
_cell_angle_gamma 90
_cell_formula_units_Z 4
_cell_length_a 17.9648(10)
_cell_length_b 14.7598(7)
_cell_length_c 13.8606(8)
_cell_measurement_reflns_used 11014
_cell_measurement_temperature 293(2)
_cell_measurement_theta_max 69.39
_cell_measurement_theta_min 5.02
_cell_volume 3607.9(3)
_computing_molecular_graphics 'Olex2 (Dolomanov et al., 2009)'
_computing_publication_material 'Olex2 (Dolomanov et al., 2009)'
_computing_structure_refinement 'ShelXL (Sheldrick, 2015)'
_computing_structure_solution 'ShelXT (Sheldrick, 2015)'
_diffrn_ambient_temperature 293(2)
_diffrn_measured_fraction_theta_full 0.983
_diffrn_measured_fraction_theta_max 0.974
_diffrn_measurement_device_type 'DECTRIS PILATUS 300K'
_diffrn_radiation_type CuK\a
_diffrn_radiation_wavelength 1.54186
_diffrn_reflns_av_R_equivalents 0.0575
_diffrn_reflns_av_unetI/netI 0.0577
_diffrn_reflns_Laue_measured_fraction_full 0.983
_diffrn_reflns_Laue_measured_fraction_max 0.974
_diffrn_reflns_limit_h_max 21
_diffrn_reflns_limit_h_min -21
_diffrn_reflns_limit_k_max 10
_diffrn_reflns_limit_k_min -17
_diffrn_reflns_limit_l_max 13
_diffrn_reflns_limit_l_min -16
_diffrn_reflns_number 20007
_diffrn_reflns_point_group_measured_fraction_full 0.983
_diffrn_reflns_point_group_measured_fraction_max 0.974
_diffrn_reflns_theta_full 67.686
_diffrn_reflns_theta_max 69.401
_diffrn_reflns_theta_min 5.016
_exptl_absorpt_coefficient_mu 3.127
_exptl_crystal_colour black
_exptl_crystal_density_diffrn 1.828
_exptl_crystal_description block
_exptl_crystal_F_000 1972
_exptl_crystal_size_max 0.03
_exptl_crystal_size_mid 0.02
_exptl_crystal_size_min 0.01
_refine_diff_density_max 1.282
_refine_diff_density_min -1.303
_refine_diff_density_rms 0.123
_refine_ls_extinction_method none
_refine_ls_goodness_of_fit_ref 1.044
_refine_ls_hydrogen_treatment constr
_refine_ls_matrix_type full
_refine_ls_number_parameters 643
_refine_ls_number_reflns 6585
_refine_ls_number_restraints 0
_refine_ls_restrained_S_all 1.044
_refine_ls_R_factor_all 0.1087
_refine_ls_R_factor_gt 0.0752
_refine_ls_shift/su_max 0.000
_refine_ls_shift/su_mean 0.000
_refine_ls_structure_factor_coef Fsqd
_refine_ls_weighting_details 'w=1/[\s^2^(Fo^2^)+(0.1374P)^2^+4.8874P] where P=(Fo^2^+2Fc^2^)/3'
_refine_ls_weighting_scheme calc
_refine_ls_wR_factor_gt 0.1970
_refine_ls_wR_factor_ref 0.2269
_reflns_Friedel_coverage 0.000
_reflns_number_gt 4525
_reflns_number_total 6585
_reflns_threshold_expression 'I > 2\s(I)'
_cod_data_source_file d3ob01697h2.cif
_cod_data_source_block 2
_cod_depositor_comments 'Adding full bibliography for 7159685.cif.'
_cod_database_code 7159685
_shelx_shelxl_version_number 2018/3
_shelx_space_group_comment
;
The symmetry employed for this shelxl refinement is uniquely defined
by the following loop, which should always be used as a source of
symmetry information in preference to the above space-group names.
They are only intended as comments.
;
_olex2_refinement_description
;
1. Fixed Uiso
 At 1.2 times of:
  All C(H) groups
2.a Aromatic/amide H refined with riding coordinates:
 C00H(H00H), C00K(H00K), C00L(H00L), C00O(H00O)
;
_olex2_submission_special_instructions 'No special instructions were received'

loop_
_space_group_symop_operation_xyz
'x, y, z'
'-x, y+1/2, -z+1/2'
'-x, -y, -z'
'x, -y-1/2, z-1/2'

loop_
_atom_site_label
_atom_site_type_symbol
_atom_site_fract_x
_atom_site_fract_y
_atom_site_fract_z
_atom_site_U_iso_or_equiv
_atom_site_adp_type
_atom_site_occupancy
_atom_site_site_symmetry_order
_atom_site_calc_flag
_atom_site_refinement_flags_posn
_atom_site_refinement_flags_adp
_atom_site_refinement_flags_occupancy
_atom_site_disorder_assembly
_atom_site_disorder_group
Br01 Br -0.07236(4) 0.11538(5) 0.23733(5) 0.0478(2) Uani 1 1 d . . . . .
S002 S 0.81579(13) 0.57527(16) 0.84884(17) 0.0749(6) Uiso 1 1 d . . . . .
S003 S 0.67485(15) 0.45350(18) 0.79411(19) 0.0843(7) Uiso 1 1 d . . . . .
N004 N 0.0393(3) 0.2856(3) 0.3068(3) 0.0364(10) Uani 1 1 d . . . . .
C005 C 0.0170(3) 0.2299(4) 0.3801(3) 0.0279(10) Uani 1 1 d . . . . .
C006 C 0.0474(3) 0.2589(4) 0.4759(4) 0.0296(11) Uani 1 1 d . . . . .
C007 C 0.2141(3) 0.2919(3) 0.6060(4) 0.0302(11) Uani 1 1 d . . . . .
C008 C 0.1799(3) 0.3441(3) 0.5167(3) 0.0263(10) Uani 1 1 d . . . . .
C009 C 0.1326(3) 0.5114(4) 0.5000(4) 0.0338(12) Uani 1 1 d . . . . .
C00A C 0.0971(3) 0.3369(4) 0.4627(3) 0.0316(11) Uani 1 1 d . . . . .
C00B C 0.1333(3) 0.3684(4) 0.7072(4) 0.0336(12) Uani 1 1 d . . . . .
C00C C 0.1902(3) 0.3000(4) 0.6941(4) 0.0337(12) Uani 1 1 d . . . . .
C00D C 0.1911(3) 0.5333(4) 0.4541(4) 0.0381(13) Uani 1 1 d . . . . .
C00E C -0.0316(3) 0.1559(4) 0.3649(4) 0.0370(12) Uani 1 1 d . . . . .
C00F C 0.1022(3) 0.4253(4) 0.6307(4) 0.0310(11) Uani 1 1 d . . . . .
C00G C 0.2483(3) 0.4651(4) 0.4393(3) 0.0390(13) Uani 1 1 d . . . . .
C00H C 0.0839(3) 0.3461(4) 0.3533(4) 0.0353(12) Uani 1 1 d . . . . .
H00H H 0.105901 0.391538 0.321604 0.042 Uiso 1 1 calc R . . . .
C00I C 0.1177(3) 0.4170(4) 0.5303(4) 0.0301(11) Uani 1 1 d . . . . .
C00J C 0.2449(3) 0.3777(4) 0.4749(3) 0.0323(12) Uani 1 1 d . . . . .
C00K C -0.0494(4) 0.1115(5) 0.4467(4) 0.0472(15) Uani 1 1 d . . . . .
H00K H -0.080861 0.060945 0.438115 0.057 Uiso 1 1 calc R . . . .
C00L C 0.0281(3) 0.2167(4) 0.5563(4) 0.0386(13) Uani 1 1 d . . . . .
H00L H 0.047096 0.237328 0.619571 0.046 Uiso 1 1 calc R . . . .
C00M C 0.0934(3) 0.5202(4) 0.6512(5) 0.0392(13) Uani 1 1 d . . . . .
C00N C 0.7449(4) 0.5158(5) 0.8198(5) 0.0536(16) Uiso 1 1 d . . . . .
C00O C -0.0204(4) 0.1427(5) 0.5405(4) 0.0477(15) Uani 1 1 d . . . . .
H00O H -0.033574 0.113352 0.594232 0.057 Uiso 1 1 calc R . . . .
C00P C 0.2938(3) 0.2820(4) 0.6050(5) 0.0413(13) Uani 1 1 d . . . . .
C00Q C 0.2083(4) 0.6795(4) 0.5384(5) 0.0484(15) Uani 1 1 d . . . . .
C00R C 0.3127(3) 0.3341(4) 0.5249(4) 0.0414(14) Uani 1 1 d . . . . .
C00S C 0.1116(3) 0.5720(4) 0.5711(5) 0.0429(14) Uani 1 1 d . . . . .
C00T C 0.2434(4) 0.2932(4) 0.7862(4) 0.0430(14) Uani 1 1 d . . . . .
C00U C 0.3206(4) 0.5106(4) 0.4516(4) 0.0444(15) Uani 1 1 d . . . . .
C00V C 0.3861(4) 0.4680(5) 0.4971(5) 0.0491(16) Uani 1 1 d . . . . .
C00W C 0.3964(4) 0.7088(4) 0.6975(5) 0.0480(15) Uani 1 1 d . . . . .
C00X C 0.2296(4) 0.6186(4) 0.4726(4) 0.0440(14) Uani 1 1 d . . . . .
C00Y C 0.3211(4) 0.2789(4) 0.7849(5) 0.0491(16) Uani 1 1 d . . . . .
C00Z C 0.1530(3) 0.4018(5) 0.8071(4) 0.0438(15) Uani 1 1 d . . . . .
C010 C 0.3417(4) 0.7156(4) 0.6053(5) 0.0480(15) Uani 1 1 d . . . . .
C011 C 0.4561(4) 0.5890(5) 0.8537(5) 0.0575(19) Uani 1 1 d . . . . .
C012 C 0.1415(4) 0.4929(5) 0.8260(5) 0.0483(16) Uani 1 1 d . . . . .
C013 C 0.4528(4) 0.6418(5) 0.6841(5) 0.0485(16) Uani 1 1 d . . . . .
C014 C 0.1480(4) 0.6554(4) 0.5902(5) 0.0482(15) Uani 1 1 d . . . . .
C015 C 0.4331(3) 0.6076(5) 0.5843(5) 0.0513(17) Uani 1 1 d . . . . .
C016 C 0.4023(4) 0.6544(5) 0.8673(4) 0.0531(17) Uani 1 1 d . . . . .
C017 C 0.2031(4) 0.6326(5) 0.8573(5) 0.0553(18) Uani 1 1 d . . . . .
C018 C 0.3641(4) 0.6524(5) 0.5365(4) 0.0480(15) Uani 1 1 d . . . . .
C019 C 0.3463(4) 0.2727(4) 0.6936(5) 0.0518(17) Uani 1 1 d . . . . .
C01A C 0.1111(3) 0.5522(4) 0.7470(5) 0.0469(15) Uani 1 1 d . . . . .
C01B C 0.3937(4) 0.4748(5) 0.9387(4) 0.059(2) Uani 1 1 d . . . . .
C01C C 0.3092(4) 0.6058(5) 0.4717(4) 0.0476(15) Uani 1 1 d . . . . .
C01D C 0.4438(3) 0.5162(5) 0.5652(5) 0.0511(17) Uani 1 1 d . . . . .
C01E C 0.1497(4) 0.6395(5) 0.7669(5) 0.0515(17) Uani 1 1 d . . . . .
C01F C 0.2755(4) 0.4025(5) 0.9211(4) 0.0521(18) Uani 1 1 d . . . . .
C01G C 0.3826(3) 0.3764(5) 0.5351(5) 0.0499(16) Uani 1 1 d . . . . .
C01H C 0.3718(4) 0.7146(4) 0.7865(5) 0.0528(17) Uani 1 1 d . . . . .
C01I C 0.4370(3) 0.3682(5) 0.6262(6) 0.0578(19) Uani 1 1 d . . . . .
C01J C 0.2398(4) 0.7352(4) 0.6991(6) 0.0534(17) Uani 1 1 d . . . . .
C01K C 0.1663(4) 0.6892(4) 0.6888(6) 0.0540(17) Uani 1 1 d . . . . .
C01L C 0.2651(4) 0.7284(4) 0.6076(5) 0.0509(16) Uani 1 1 d . . . . .
C01M C 0.3370(5) 0.5431(6) 0.9522(4) 0.063(2) Uani 1 1 d . . . . .
C01N C 0.2928(4) 0.7282(4) 0.7888(5) 0.0535(17) Uani 1 1 d . . . . .
C01O C 0.4521(4) 0.4974(5) 0.8906(5) 0.061(2) Uani 1 1 d . . . . .
C01P C 0.3422(4) 0.6300(5) 0.9163(4) 0.0551(18) Uani 1 1 d . . . . .
C01Q C 0.1993(4) 0.5399(5) 0.8955(5) 0.0569(19) Uani 1 1 d . . . . .
C01R C 0.4747(3) 0.4567(5) 0.6446(6) 0.0548(18) Uani 1 1 d . . . . .
C01S C 0.2641(5) 0.4977(5) 0.9407(4) 0.057(2) Uani 1 1 d . . . . .
C01T C 0.3774(4) 0.3292(5) 0.8540(5) 0.062(2) Uani 1 1 d . . . . .
C01U C 0.4387(4) 0.3518(5) 0.8035(6) 0.062(2) Uani 1 1 d . . . . .
C01V C 0.4819(3) 0.5833(5) 0.7605(5) 0.0547(17) Uani 1 1 d . . . . .
C01W C 0.2212(4) 0.3545(5) 0.8553(4) 0.0489(16) Uani 1 1 d . . . . .
C01X C 0.4750(3) 0.4354(5) 0.8207(6) 0.062(2) Uani 1 1 d . . . . .
C01Y C 0.4199(3) 0.3179(5) 0.7031(6) 0.0586(19) Uani 1 1 d . . . . .
C01Z C 0.3560(4) 0.3880(5) 0.9193(5) 0.060(2) Uani 1 1 d . . . . .
C020 C 0.4937(3) 0.4886(5) 0.7407(6) 0.061(2) Uani 1 1 d . . . . .
C021 C 0.2734(4) 0.6755(5) 0.8687(5) 0.0580(19) Uani 1 1 d . . . . .

loop_
_atom_site_aniso_label
_atom_site_aniso_U_11
_atom_site_aniso_U_22
_atom_site_aniso_U_33
_atom_site_aniso_U_23
_atom_site_aniso_U_13
_atom_site_aniso_U_12
Br01 0.0424(4) 0.0586(4) 0.0395(4) -0.0204(3) 0.0006(3) -0.0113(3)
N004 0.037(2) 0.048(3) 0.023(2) -0.0043(19) 0.0010(18) -0.003(2)
C005 0.022(2) 0.038(3) 0.022(2) -0.006(2) -0.0007(18) -0.001(2)
C006 0.024(2) 0.038(3) 0.025(2) -0.008(2) 0.0019(19) 0.000(2)
C007 0.027(2) 0.027(3) 0.034(3) 0.000(2) -0.002(2) -0.002(2)
C008 0.027(2) 0.031(3) 0.020(2) -0.004(2) 0.0019(18) -0.003(2)
C009 0.032(3) 0.036(3) 0.026(2) 0.004(2) -0.012(2) 0.001(2)
C00A 0.032(3) 0.039(3) 0.021(2) -0.006(2) -0.0014(19) -0.007(2)
C00B 0.029(3) 0.045(3) 0.029(3) -0.004(2) 0.011(2) -0.014(2)
C00C 0.038(3) 0.033(3) 0.028(3) 0.004(2) 0.001(2) -0.013(2)
C00D 0.048(3) 0.042(3) 0.019(2) 0.006(2) -0.008(2) -0.010(3)
C00E 0.024(3) 0.048(3) 0.038(3) -0.010(3) 0.004(2) 0.003(2)
C00F 0.016(2) 0.043(3) 0.035(3) -0.007(2) 0.0071(19) -0.006(2)
C00G 0.045(3) 0.058(4) 0.015(2) -0.005(2) 0.008(2) -0.010(3)
C00H 0.033(3) 0.048(3) 0.022(2) 0.002(2) -0.002(2) -0.007(2)
C00I 0.023(2) 0.038(3) 0.026(2) 0.000(2) -0.0053(19) -0.001(2)
C00J 0.036(3) 0.042(3) 0.022(2) -0.016(2) 0.013(2) -0.010(2)
C00K 0.044(3) 0.055(4) 0.042(3) -0.005(3) 0.007(3) -0.022(3)
C00L 0.032(3) 0.055(4) 0.027(3) -0.005(2) 0.003(2) -0.012(2)
C00M 0.019(2) 0.043(3) 0.056(4) -0.014(3) 0.009(2) 0.004(2)
C00O 0.042(3) 0.063(4) 0.038(3) 0.001(3) 0.009(3) -0.018(3)
C00P 0.034(3) 0.034(3) 0.054(4) -0.008(3) 0.003(3) 0.008(2)
C00Q 0.053(4) 0.030(3) 0.056(4) 0.017(3) -0.004(3) 0.001(3)
C00R 0.034(3) 0.049(3) 0.047(3) -0.018(3) 0.020(2) 0.004(2)
C00S 0.024(3) 0.046(3) 0.054(4) 0.005(3) -0.005(2) 0.010(2)
C00T 0.052(4) 0.038(3) 0.033(3) 0.017(2) -0.007(3) -0.011(3)
C00U 0.056(4) 0.059(4) 0.025(3) -0.007(3) 0.024(3) -0.019(3)
C00V 0.042(3) 0.070(4) 0.044(3) -0.018(3) 0.029(3) -0.014(3)
C00W 0.050(4) 0.044(3) 0.049(3) -0.005(3) 0.008(3) -0.026(3)
C00X 0.054(4) 0.043(3) 0.029(3) 0.015(3) -0.007(2) -0.012(3)
C00Y 0.051(4) 0.039(3) 0.047(3) 0.019(3) -0.017(3) 0.004(3)
C00Z 0.045(3) 0.064(4) 0.026(3) -0.001(3) 0.014(2) -0.021(3)
C010 0.059(4) 0.039(3) 0.045(3) 0.007(3) 0.009(3) -0.021(3)
C011 0.044(4) 0.071(5) 0.046(4) 0.004(3) -0.021(3) -0.029(3)
C012 0.050(4) 0.062(4) 0.041(3) -0.023(3) 0.029(3) -0.016(3)
C013 0.036(3) 0.058(4) 0.051(4) -0.003(3) 0.008(3) -0.024(3)
C014 0.042(3) 0.033(3) 0.064(4) 0.001(3) -0.004(3) 0.016(3)
C015 0.038(3) 0.069(4) 0.052(4) -0.003(3) 0.022(3) -0.026(3)
C016 0.052(4) 0.067(4) 0.036(3) -0.017(3) -0.003(3) -0.029(3)
C017 0.071(5) 0.054(4) 0.050(4) -0.033(3) 0.034(3) -0.014(3)
C018 0.054(4) 0.053(4) 0.039(3) 0.010(3) 0.015(3) -0.026(3)
C019 0.043(3) 0.034(3) 0.069(4) 0.005(3) -0.010(3) 0.014(3)
C01A 0.032(3) 0.053(4) 0.062(4) -0.019(3) 0.026(3) 0.002(3)
C01B 0.066(5) 0.074(5) 0.024(3) 0.011(3) -0.022(3) -0.024(4)
C01C 0.056(4) 0.059(4) 0.029(3) 0.010(3) 0.014(3) -0.020(3)
C01D 0.033(3) 0.072(5) 0.055(4) -0.017(3) 0.024(3) -0.016(3)
C01E 0.041(3) 0.049(4) 0.068(4) -0.031(3) 0.021(3) 0.004(3)
C01F 0.070(4) 0.068(4) 0.015(2) 0.006(3) 0.002(3) -0.028(4)
C01G 0.037(3) 0.062(4) 0.058(4) -0.017(3) 0.026(3) 0.006(3)
C01H 0.066(4) 0.045(4) 0.044(3) -0.017(3) 0.002(3) -0.031(3)
C01I 0.021(3) 0.063(4) 0.091(5) -0.022(4) 0.013(3) 0.010(3)
C01J 0.060(4) 0.028(3) 0.071(4) -0.015(3) 0.008(3) -0.001(3)
C01K 0.047(4) 0.030(3) 0.084(5) -0.012(3) 0.011(3) 0.011(3)
C01L 0.061(4) 0.033(3) 0.056(4) 0.010(3) 0.004(3) -0.008(3)
C01M 0.075(5) 0.088(6) 0.020(3) -0.011(3) -0.003(3) -0.037(4)
C01N 0.061(4) 0.043(4) 0.058(4) -0.022(3) 0.017(3) -0.019(3)
C01O 0.044(4) 0.078(5) 0.047(4) 0.006(4) -0.031(3) -0.017(3)
C01P 0.073(5) 0.062(4) 0.028(3) -0.018(3) 0.005(3) -0.028(4)
C01Q 0.062(4) 0.084(5) 0.031(3) -0.026(3) 0.026(3) -0.023(4)
C01R 0.014(3) 0.070(5) 0.082(5) -0.011(4) 0.012(3) -0.001(3)
C01S 0.083(5) 0.075(5) 0.016(2) -0.012(3) 0.017(3) -0.036(4)
C01T 0.060(4) 0.055(4) 0.054(4) 0.024(3) -0.032(3) -0.002(3)
C01U 0.036(3) 0.060(4) 0.075(5) 0.015(4) -0.024(3) 0.007(3)
C01V 0.029(3) 0.074(5) 0.055(4) -0.011(3) -0.006(3) -0.018(3)
C01W 0.064(4) 0.061(4) 0.023(3) 0.011(3) 0.010(3) -0.026(3)
C01X 0.022(3) 0.076(5) 0.076(5) 0.010(4) -0.023(3) 0.002(3)
C01Y 0.027(3) 0.056(4) 0.085(5) 0.000(4) -0.009(3) 0.018(3)
C01Z 0.067(5) 0.069(5) 0.031(3) 0.018(3) -0.026(3) -0.018(4)
C020 0.017(3) 0.077(5) 0.082(5) -0.012(4) -0.009(3) -0.002(3)
C021 0.069(5) 0.063(4) 0.047(4) -0.037(3) 0.024(3) -0.023(4)

loop_
_atom_type_symbol
_atom_type_description
_atom_type_scat_dispersion_real
_atom_type_scat_dispersion_imag
_atom_type_scat_source
C C 0.0181 0.0091 'International Tables Vol C Tables 4.2.6.8 and 6.1.1.4'
H H 0.0000 0.0000 'International Tables Vol C Tables 4.2.6.8 and 6.1.1.4'
Br Br -0.6763 1.2805 'International Tables Vol C Tables 4.2.6.8 and 6.1.1.4'
N N 0.0311 0.0180 'International Tables Vol C Tables 4.2.6.8 and 6.1.1.4'
S S 0.3331 0.5567 'International Tables Vol C Tables 4.2.6.8 and 6.1.1.4'

loop_
_geom_angle_atom_site_label_1
_geom_angle_atom_site_label_2
_geom_angle_atom_site_label_3
_geom_angle
_geom_angle_site_symmetry_1
_geom_angle_site_symmetry_3
_geom_angle_publ_flag
C00H N004 C005 106.0(4) . . ?
C006 C005 N004 112.8(4) . . ?
C00E C005 N004 126.8(5) . . ?
C00E C005 C006 120.3(5) . . ?
C005 C006 C00A 104.8(4) . . ?
C00L C006 C005 121.0(5) . . ?
C00L C006 C00A 134.2(5) . . ?
C00C C007 C008 123.0(5) . . ?
C00C C007 C00P 119.8(5) . . ?
C00P C007 C008 107.3(5) . . ?
C007 C008 C00A 125.2(4) . . ?
C007 C008 C00I 116.1(4) . . ?
C00A C008 C00I 57.7(3) . . ?
C00J C008 C007 105.5(4) . . ?
C00J C008 C00A 126.4(4) . . ?
C00J C008 C00I 116.4(4) . . ?
C00D C009 C00I 123.1(5) . . ?
C00D C009 C00S 119.9(5) . . ?
C00S C009 C00I 107.8(5) . . ?
C006 C00A C008 122.8(4) . . ?
C006 C00A C00H 102.2(4) . . ?
C006 C00A C00I 127.7(4) . . ?
C00H C00A C008 116.1(4) . . ?
C00H C00A C00I 122.0(5) . . ?
C00I C00A C008 62.9(3) . . ?
C00F C00B C00C 120.6(4) . . ?
C00F C00B C00Z 121.0(5) . . ?
C00Z C00B C00C 107.6(5) . . ?
C007 C00C C00B 120.8(5) . . ?
C007 C00C C00T 120.8(5) . . ?
C00T C00C C00B 107.2(5) . . ?
C009 C00D C00G 121.3(5) . . ?
C009 C00D C00X 120.7(6) . . ?
C00X C00D C00G 107.4(5) . . ?
C005 C00E Br01 121.0(4) . . ?
C005 C00E C00K 118.6(5) . . ?
C00K C00E Br01 120.4(4) . . ?
C00B C00F C00I 123.5(5) . . ?
C00B C00F C00M 118.8(5) . . ?
C00M C00F C00I 108.2(5) . . ?
C00J C00G C00D 120.3(5) . . ?
C00J C00G C00U 119.4(6) . . ?
C00U C00G C00D 107.4(5) . . ?
N004 C00H C00A 114.0(5) . . ?
C009 C00I C008 115.5(4) . . ?
C009 C00I C00A 126.3(4) . . ?
C00A C00I C008 59.4(3) . . ?
C00F C00I C008 115.5(4) . . ?
C00F C00I C009 105.3(4) . . ?
C00F C00I C00A 125.6(5) . . ?
C00G C00J C008 122.7(5) . . ?
C00G C00J C00R 119.9(5) . . ?
C00R C00J C008 108.6(5) . . ?
C00O C00K C00E 120.2(5) . . ?
C006 C00L C00O 118.4(5) . . ?
C00S C00M C00F 108.4(5) . . ?
C01A C00M C00F 120.2(6) . . ?
C01A C00M C00S 121.0(6) . . ?
S002 C00N S003 177.8(6) . . ?
C00K C00O C00L 121.5(6) . . ?
C007 C00P C00R 109.4(5) . . ?
C019 C00P C007 120.2(6) . . ?
C019 C00P C00R 120.4(6) . . ?
C00X C00Q C014 119.5(6) . . ?
C00X C00Q C01L 120.6(6) . . ?
C014 C00Q C01L 106.9(6) . . ?
C00J C00R C00P 108.0(5) . . ?
C01G C00R C00J 121.1(6) . . ?
C01G C00R C00P 120.2(6) . . ?
C009 C00S C00M 109.1(5) . . ?
C014 C00S C009 120.4(6) . . ?
C014 C00S C00M 119.4(6) . . ?
C00Y C00T C00C 119.1(6) . . ?
C00Y C00T C01W 120.3(6) . . ?
C01W C00T C00C 109.0(5) . . ?
C00G C00U C01C 108.4(6) . . ?
C00V C00U C00G 120.8(6) . . ?
C00V C00U C01C 119.6(6) . . ?
C00U C00V C01D 121.1(6) . . ?
C00U C00V C01G 119.9(6) . . ?
C01D C00V C01G 107.2(6) . . ?
C013 C00W C010 107.7(6) . . ?
C01H C00W C010 119.8(6) . . ?
C01H C00W C013 120.1(6) . . ?
C00D C00X C01C 109.1(6) . . ?
C00Q C00X C00D 120.2(6) . . ?
C00Q C00X C01C 119.2(6) . . ?
C00T C00Y C019 120.2(5) . . ?
C00T C00Y C01T 118.7(7) . . ?
C019 C00Y C01T 108.4(6) . . ?
C00B C00Z C01W 107.8(5) . . ?
C012 C00Z C00B 119.4(6) . . ?
C012 C00Z C01W 121.1(6) . . ?
C018 C010 C00W 108.0(6) . . ?
C01L C010 C00W 119.4(6) . . ?
C01L C010 C018 120.2(6) . . ?
C016 C011 C01O 120.7(7) . . ?
C016 C011 C01V 120.2(6) . . ?
C01O C011 C01V 107.7(7) . . ?
C00Z C012 C01A 119.8(5) . . ?
C00Z C012 C01Q 118.3(7) . . ?
C01A C012 C01Q 109.8(6) . . ?
C015 C013 C00W 108.0(6) . . ?
C01V C013 C00W 119.8(6) . . ?
C01V C013 C015 119.9(7) . . ?
C00S C014 C00Q 119.2(6) . . ?
C00S C014 C01K 120.1(6) . . ?
C01K C014 C00Q 109.3(6) . . ?
C018 C015 C013 108.0(6) . . ?
C01D C015 C013 120.0(7) . . ?
C01D C015 C018 119.4(6) . . ?
C011 C016 C01H 119.0(6) . . ?
C011 C016 C01P 119.5(7) . . ?
C01P C016 C01H 108.2(7) . . ?
C01E C017 C01Q 108.2(6) . . ?
C021 C017 C01E 120.5(7) . . ?
C021 C017 C01Q 118.9(7) . . ?
C010 C018 C015 108.3(6) . . ?
C01C C018 C010 119.7(6) . . ?
C01C C018 C015 120.8(6) . . ?
C00P C019 C00Y 119.7(6) . . ?
C00P C019 C01Y 118.6(7) . . ?
C00Y C019 C01Y 109.0(6) . . ?
C00M C01A C012 120.7(6) . . ?
C00M C01A C01E 119.5(6) . . ?
C012 C01A C01E 107.2(6) . . ?
C01O C01B C01M 120.2(7) . . ?
C01O C01B C01Z 119.6(8) . . ?
C01Z C01B C01M 108.5(7) . . ?
C00X C01C C00U 107.7(5) . . ?
C018 C01C C00U 119.7(6) . . ?
C018 C01C C00X 120.9(6) . . ?
C015 C01D C00V 119.5(7) . . ?
C015 C01D C01R 119.6(6) . . ?
C01R C01D C00V 108.8(6) . . ?
C017 C01E C01A 108.5(6) . . ?
C01K C01E C017 121.0(6) . . ?
C01K C01E C01A 118.9(6) . . ?
C01S C01F C01Z 108.6(6) . . ?
C01W C01F C01S 120.5(7) . . ?
C01W C01F C01Z 118.9(7) . . ?
C00R C01G C00V 118.8(6) . . ?
C00R C01G C01I 120.0(6) . . ?
C01I C01G C00V 109.0(6) . . ?
C00W C01H C016 120.6(7) . . ?
C00W C01H C01N 120.6(6) . . ?
C01N C01H C016 107.3(6) . . ?
C01G C01I C01R 106.8(7) . . ?
C01Y C01I C01G 120.5(6) . . ?
C01Y C01I C01R 120.4(7) . . ?
C01L C01J C01K 108.3(6) . . ?
C01N C01J C01K 119.6(7) . . ?
C01N C01J C01L 119.8(6) . . ?
C014 C01K C01J 107.0(6) . . ?
C01E C01K C014 121.1(6) . . ?
C01E C01K C01J 119.4(7) . . ?
C010 C01L C00Q 119.3(6) . . ?
C010 C01L C01J 120.8(6) . . ?
C01J C01L C00Q 108.5(6) . . ?
C01P C01M C01B 119.5(7) . . ?
C01P C01M C01S 120.6(8) . . ?
C01S C01M C01B 107.6(7) . . ?
C01H C01N C021 108.9(7) . . ?
C01J C01N C01H 119.5(6) . . ?
C01J C01N C021 119.3(6) . . ?
C01B C01O C011 119.1(8) . . ?
C01B C01O C01X 120.4(7) . . ?
C01X C01O C011 108.2(7) . . ?
C016 C01P C021 108.8(6) . . ?
C01M C01P C016 120.9(8) . . ?
C01M C01P C021 118.8(7) . . ?
C012 C01Q C017 106.3(7) . . ?
C01S C01Q C012 121.9(7) . . ?
C01S C01Q C017 119.7(6) . . ?
C01D C01R C01I 108.2(6) . . ?
C020 C01R C01D 121.0(7) . . ?
C020 C01R C01I 119.1(7) . . ?
C01M C01S C01F 108.1(7) . . ?
C01Q C01S C01F 119.6(6) . . ?
C01Q C01S C01M 120.9(7) . . ?
C01U C01T C00Y 107.3(7) . . ?
C01Z C01T C00Y 120.8(7) . . ?
C01Z C01T C01U 120.7(7) . . ?
C01T C01U C01Y 108.8(6) . . ?
C01X C01U C01T 119.6(8) . . ?
C01X C01U C01Y 118.8(8) . . ?
C013 C01V C011 120.2(7) . . ?
C013 C01V C020 120.2(7) . . ?
C020 C01V C011 107.9(7) . . ?
C00T C01W C00Z 108.3(5) . . ?
C01F C01W C00T 120.7(6) . . ?
C01F C01W C00Z 118.6(7) . . ?
C01U C01X C01O 119.4(7) . . ?
C01U C01X C020 121.2(7) . . ?
C020 C01X C01O 107.8(7) . . ?
C01I C01Y C019 120.3(6) . . ?
C01I C01Y C01U 120.6(7) . . ?
C01U C01Y C019 106.4(7) . . ?
C01B C01Z C01F 107.2(7) . . ?
C01T C01Z C01B 120.3(8) . . ?
C01T C01Z C01F 120.6(6) . . ?
C01R C020 C01V 119.3(7) . . ?
C01R C020 C01X 119.9(7) . . ?
C01V C020 C01X 108.3(7) . . ?
C017 C021 C01N 120.1(7) . . ?
C017 C021 C01P 121.1(7) . . ?
C01N C021 C01P 106.7(6) . . ?

loop_
_geom_bond_atom_site_label_1
_geom_bond_atom_site_label_2
_geom_bond_distance
_geom_bond_site_symmetry_2
_geom_bond_publ_flag
Br01 C00E 1.877(5) . ?
S002 C00N 1.536(7) . ?
S003 C00N 1.545(7) . ?
N004 C005 1.423(7) . ?
N004 C00H 1.288(7) . ?
C005 C006 1.402(6) . ?
C005 C00E 1.390(8) . ?
C006 C00A 1.489(7) . ?
C006 C00L 1.377(7) . ?
C007 C008 1.488(7) . ?
C007 C00C 1.375(7) . ?
C007 C00P 1.442(8) . ?
C008 C00A 1.537(7) . ?
C008 C00I 1.589(7) . ?
C008 C00J 1.484(7) . ?
C009 C00D 1.367(8) . ?
C009 C00I 1.494(8) . ?
C009 C00S 1.433(8) . ?
C00A C00H 1.496(7) . ?
C00A C00I 1.510(7) . ?
C00B C00C 1.471(8) . ?
C00B C00F 1.384(8) . ?
C00B C00Z 1.447(7) . ?
C00C C00T 1.445(7) . ?
C00D C00G 1.480(9) . ?
C00D C00X 1.435(8) . ?
C00E C00K 1.399(8) . ?
C00F C00I 1.476(7) . ?
C00F C00M 1.444(8) . ?
C00G C00J 1.386(8) . ?
C00G C00U 1.444(8) . ?
C00J C00R 1.434(8) . ?
C00K C00O 1.384(8) . ?
C00L C00O 1.388(8) . ?
C00M C00S 1.436(9) . ?
C00M C01A 1.388(9) . ?
C00P C00R 1.443(9) . ?
C00P C019 1.406(9) . ?
C00Q C00X 1.385(9) . ?
C00Q C014 1.453(10) . ?
C00Q C01L 1.453(9) . ?
C00R C01G 1.385(9) . ?
C00S C014 1.395(9) . ?
C00T C00Y 1.415(9) . ?
C00T C01W 1.428(9) . ?
C00U C00V 1.377(10) . ?
C00U C01C 1.454(9) . ?
C00V C01D 1.449(9) . ?
C00V C01G 1.456(10) . ?
C00W C010 1.460(9) . ?
C00W C013 1.453(10) . ?
C00W C01H 1.391(9) . ?
C00X C01C 1.445(10) . ?
C00Y C019 1.426(10) . ?
C00Y C01T 1.457(9) . ?
C00Z C012 1.393(9) . ?
C00Z C01W 1.457(10) . ?
C010 C018 1.445(9) . ?
C010 C01L 1.395(10) . ?
C011 C016 1.405(11) . ?
C011 C01O 1.452(10) . ?
C011 C01V 1.455(10) . ?
C012 C01A 1.426(10) . ?
C012 C01Q 1.451(9) . ?
C013 C015 1.451(9) . ?
C013 C01V 1.389(10) . ?
C014 C01K 1.432(10) . ?
C015 C018 1.450(10) . ?
C015 C01D 1.394(10) . ?
C016 C01H 1.452(10) . ?
C016 C01P 1.427(10) . ?
C017 C01E 1.429(10) . ?
C017 C01Q 1.473(11) . ?
C017 C021 1.395(9) . ?
C018 C01C 1.384(9) . ?
C019 C01Y 1.464(10) . ?
C01A C01E 1.465(9) . ?
C01B C01M 1.471(12) . ?
C01B C01O 1.386(11) . ?
C01B C01Z 1.450(10) . ?
C01D C01R 1.435(10) . ?
C01E C01K 1.386(10) . ?
C01F C01S 1.453(11) . ?
C01F C01W 1.396(8) . ?
C01F C01Z 1.466(11) . ?
C01G C01I 1.446(10) . ?
C01H C01N 1.438(10) . ?
C01I C01R 1.471(10) . ?
C01I C01Y 1.380(11) . ?
C01J C01K 1.467(9) . ?
C01J C01L 1.431(10) . ?
C01J C01N 1.418(10) . ?
C01M C01P 1.385(10) . ?
C01M C01S 1.452(10) . ?
C01N C021 1.450(10) . ?
C01O C01X 1.449(12) . ?
C01P C021 1.450(11) . ?
C01Q C01S 1.363(11) . ?
C01R C020 1.393(11) . ?
C01T C01U 1.452(11) . ?
C01T C01Z 1.363(12) . ?
C01U C01X 1.395(11) . ?
C01U C01Y 1.456(11) . ?
C01V C020 1.448(11) . ?
C01X C020 1.448(11) . ?
